data_2218443
loop_
_publ_author_name
'Wang, Zhi-Xiang'
'Li, Xiu-Bing'
'Sun, Bai-Wang'

_publ_section_title
Poly[diaquabis(\m^2^-azido-\k^2^<i>N</i>^1^:<i>N</i>^1^)bis(\m~3~-1-oxoisonicotinato-\k^3^<i>O</i>:<i>O</i>':<i>O</i>'')dicadmium(II)]
_journal_coeditor_code HY2123
_journal_issue 6
_journal_name_full 'Acta Crystallographica Section E'
_journal_page_first m792
_journal_page_last m793
_journal_paper_doi 10.1107/S1600536808013196
_journal_volume 64
_journal_year 2008
_chemical_formula_iupac '[Cd2 (C6 H4 N O3)2 (N3)2 (H2 O)2]'
_chemical_formula_moiety 'C12 H12 Cd2 N8 O8'
_chemical_formula_sum 'C12 H12 Cd2 N8 O8'
_chemical_formula_weight 621.10
_chemical_name_systematic
;
Poly[diaquabis(\m~2~-azido-\k^2^<i>N</i>^1^:<i>N</i>^1^)bis(\m~3~-1-
oxoisonicotinato-\k^3^<i>O</i>:<i>O</i>':<i>O</i>'')dicadmium(II)]
;
_space_group_IT_number 2
_symmetry_cell_setting triclinic
_symmetry_space_group_name_Hall '-P 1'
_symmetry_space_group_name_H-M 'P -1'
_atom_sites_solution_hydrogens geom
_atom_sites_solution_primary direct
_atom_sites_solution_secondary difmap
_audit_creation_method SHELXL-97
_cell_angle_alpha 99.668(6)
_cell_angle_beta 97.164(6)
_cell_angle_gamma 107.566(5)
_cell_formula_units_Z 1
_cell_length_a 6.5409(17)
_cell_length_b 7.850(2)
_cell_length_c 9.410(3)
_cell_measurement_reflns_used 2159
_cell_measurement_temperature 223(2)
_cell_measurement_theta_max 26.82
_cell_measurement_theta_min 3.05
_cell_volume 446.1(2)
_computing_cell_refinement 'CrystalClear (Rigaku, 2005)'
_computing_data_collection 'CrystalClear (Rigaku, 2005)'
_computing_data_reduction 'CrystalClear (Rigaku, 2005)'
_computing_molecular_graphics 'Mercury (Macrae <i>et al.</i>,  2006) and SHELXTL (Sheldrick, 2008)'
_computing_publication_material 'SHELXTL (Sheldrick, 2008)'
_computing_structure_refinement 'SHELXL97 (Sheldrick, 2008)'
_computing_structure_solution 'SHELXS97 (Sheldrick, 2008)'
_diffrn_ambient_temperature 223(2)
_diffrn_detector_area_resol_mean 8.192
_diffrn_measured_fraction_theta_full 0.996
_diffrn_measured_fraction_theta_max 0.996
_diffrn_measurement_device_type 'Rigaku Scxmini 1K CCD area-detector'
_diffrn_measurement_method 'thin-slice \w'
_diffrn_radiation_monochromator graphite
_diffrn_radiation_source 'fine-focus sealed tube'
_diffrn_radiation_type MoK\a
_diffrn_radiation_wavelength 0.71073
_diffrn_reflns_av_R_equivalents 0.0220
_diffrn_reflns_av_sigmaI/netI 0.0247
_diffrn_reflns_limit_h_max 7
_diffrn_reflns_limit_h_min -7
_diffrn_reflns_limit_k_max 7
_diffrn_reflns_limit_k_min -9
_diffrn_reflns_limit_l_max 10
_diffrn_reflns_limit_l_min -11
_diffrn_reflns_number 5082
_diffrn_reflns_theta_full 25.00
_diffrn_reflns_theta_max 25.00
_diffrn_reflns_theta_min 2.79
_diffrn_standards_number 0
_exptl_absorpt_coefficient_mu 2.448
_exptl_absorpt_correction_T_max 0.613
_exptl_absorpt_correction_T_min 0.612
_exptl_absorpt_correction_type multi-scan
_exptl_absorpt_process_details '(CrystalClear; Rigaku, 2005)'
_exptl_crystal_colour colorless
_exptl_crystal_density_diffrn 2.312
_exptl_crystal_density_method 'not measured'
_exptl_crystal_description block
_exptl_crystal_F_000 300
_exptl_crystal_size_max 0.3
_exptl_crystal_size_mid 0.2
_exptl_crystal_size_min 0.2
_refine_diff_density_max 0.603
_refine_diff_density_min -1.016
_refine_ls_extinction_method none
_refine_ls_goodness_of_fit_ref 1.077
_refine_ls_hydrogen_treatment constr
_refine_ls_matrix_type full
_refine_ls_number_parameters 139
_refine_ls_number_reflns 1567
_refine_ls_number_restraints 1
_refine_ls_restrained_S_all 1.081
_refine_ls_R_factor_all 0.0352
_refine_ls_R_factor_gt 0.0328
_refine_ls_shift/su_max 0.000
_refine_ls_shift/su_mean 0.000
_refine_ls_structure_factor_coef Fsqd
_refine_ls_weighting_details 'calc w=1/[\s^2^(Fo^2^)+(0.05P)^2^+1.3747P] where P=(Fo^2^+2Fc^2^)/3'
_refine_ls_weighting_scheme calc
_refine_ls_wR_factor_gt 0.0855
_refine_ls_wR_factor_ref 0.0874
_reflns_number_gt 1438
_reflns_number_total 1567
_reflns_threshold_expression I>2\s(I)
_cod_data_source_file hy2123.cif
_cod_data_source_block I
_cod_database_code 2218443
_cod_database_fobs_code 2218443

loop_
_symmetry_equiv_pos_as_xyz
'x, y, z'
'-x, -y, -z'

loop_
_atom_site_type_symbol
_atom_site_label
_atom_site_fract_x
_atom_site_fract_y
_atom_site_fract_z
_atom_site_U_iso_or_equiv
_atom_site_adp_type
_atom_site_calc_flag
_atom_site_refinement_flags
_atom_site_occupancy
Cd Cd1 0.0000 0.5000 0.5000 0.01556(17) Uani d S 1
Cd Cd2 0.0000 0.0000 0.5000 0.01683(17) Uani d S 1
O O1 0.1884(5) 0.4600(4) 0.7066(3) 0.0244(7) Uani d . 1
O O2 0.0598(6) 0.1674(4) 0.7283(3) 0.0311(8) Uani d . 1
O O3 0.3130(5) 0.5495(5) 1.3892(3) 0.0270(7) Uani d . 1
O O4 0.3676(5) 0.1301(5) 0.4778(4) 0.0295(8) Uani d D 1
H H4B 0.4361 0.2055 0.5546 0.035 Uiso calc RD 1
H H4C 0.4127 0.0951 0.3945 0.035 Uiso d RD 1
N N1 0.1164(6) 0.7997(5) 0.6110(4) 0.0201(8) Uani d . 1
N N2 0.2664(6) 0.8640(5) 0.7131(4) 0.0227(8) Uani d . 1
N N3 0.4108(8) 0.9283(6) 0.8078(6) 0.0506(14) Uani d . 1
N N4 0.2847(6) 0.5005(5) 1.2437(4) 0.0208(8) Uani d . 1
C C1 0.3105(6) 0.6288(6) 1.1625(5) 0.0213(9) Uani d . 1
H H1A 0.3534 0.7529 1.2095 0.026 Uiso calc R 1
C C2 0.2752(6) 0.5808(6) 1.0126(5) 0.0171(8) Uani d . 1
H H2A 0.2954 0.6714 0.9569 0.021 Uiso calc R 1
C C3 0.2086(6) 0.3959(6) 0.9430(4) 0.0168(8) Uani d . 1
C C4 0.1925(7) 0.2671(6) 1.0312(5) 0.0216(9) Uani d . 1
H H4A 0.1547 0.1423 0.9873 0.026 Uiso calc R 1
C C5 0.2314(7) 0.3216(6) 1.1804(5) 0.0240(9) Uani d . 1
H H5A 0.2211 0.2345 1.2391 0.029 Uiso calc R 1
C C6 0.1483(7) 0.3368(6) 0.7782(5) 0.0189(9) Uani d . 1

loop_
_atom_site_aniso_label
_atom_site_aniso_U_11
_atom_site_aniso_U_22
_atom_site_aniso_U_33
_atom_site_aniso_U_12
_atom_site_aniso_U_13
_atom_site_aniso_U_23
Cd1 0.0215(3) 0.0136(2) 0.0112(2) 0.00553(18) 0.00313(17) 0.00218(17)
Cd2 0.0216(3) 0.0152(3) 0.0132(3) 0.00717(18) 0.00221(17) 0.00086(17)
O1 0.0288(16) 0.0273(17) 0.0148(15) 0.0069(14) 0.0003(12) 0.0050(13)
O2 0.049(2) 0.0251(18) 0.0161(15) 0.0136(16) 0.0021(14) -0.0019(13)
O3 0.0253(16) 0.0362(19) 0.0095(15) -0.0004(14) 0.0045(12) -0.0036(13)
O4 0.0259(17) 0.0337(19) 0.0214(17) 0.0014(15) 0.0050(14) 0.0010(14)
N1 0.028(2) 0.0120(16) 0.0175(18) 0.0069(15) -0.0020(16) 0.0005(14)
N2 0.027(2) 0.0149(17) 0.027(2) 0.0079(16) 0.0011(19) 0.0071(16)
N3 0.054(3) 0.024(2) 0.055(3) 0.004(2) -0.029(3) 0.003(2)
N4 0.0178(17) 0.028(2) 0.0146(17) 0.0054(15) 0.0059(14) 0.0020(15)
C1 0.0146(19) 0.024(2) 0.022(2) 0.0038(17) 0.0020(17) 0.0015(18)
C2 0.0159(19) 0.020(2) 0.018(2) 0.0079(16) 0.0050(16) 0.0061(16)
C3 0.0133(18) 0.020(2) 0.017(2) 0.0061(16) 0.0044(16) 0.0029(16)
C4 0.030(2) 0.017(2) 0.020(2) 0.0099(18) 0.0079(18) 0.0047(17)
C5 0.025(2) 0.028(2) 0.017(2) 0.0057(19) 0.0076(18) 0.0046(18)
C6 0.017(2) 0.027(2) 0.016(2) 0.0120(18) 0.0034(16) 0.0047(18)

loop_
_atom_type_symbol
_atom_type_description
_atom_type_scat_dispersion_real
_atom_type_scat_dispersion_imag
_atom_type_scat_source
C C 0.0033 0.0016 'International Tables Vol C Tables 4.2.6.8 and 6.1.1.4'
H H 0.0000 0.0000 'International Tables Vol C Tables 4.2.6.8 and 6.1.1.4'
N N 0.0061 0.0033 'International Tables Vol C Tables 4.2.6.8 and 6.1.1.4'
O O 0.0106 0.0060 'International Tables Vol C Tables 4.2.6.8 and 6.1.1.4'
Cd Cd -0.8075 1.2024 'International Tables Vol C Tables 4.2.6.8 and 6.1.1.4'

loop_
_geom_angle_atom_site_label_1
_geom_angle_atom_site_label_2
_geom_angle_atom_site_label_3
_geom_angle_site_symmetry_1
_geom_angle_site_symmetry_3
_geom_angle
_geom_angle_publ_flag
N1 Cd1 N1 . 2_566 180.0000(10) ?
N1 Cd1 O1 . . 85.90(12) y
N1 Cd1 O1 2_566 . 94.10(12) y
N1 Cd1 O1 . 2_566 94.10(12) ?
N1 Cd1 O1 2_566 2_566 85.90(12) ?
O1 Cd1 O1 . 2_566 180.0 ?
N1 Cd1 O3 . 2_567 90.18(12) y
N1 Cd1 O3 2_566 2_567 89.82(12) ?
O1 Cd1 O3 . 2_567 89.01(11) y
O1 Cd1 O3 2_566 2_567 90.99(11) ?
N1 Cd1 O3 . 1_554 89.82(12) y
N1 Cd1 O3 2_566 1_554 90.18(12) ?
O1 Cd1 O3 . 1_554 90.99(11) ?
O1 Cd1 O3 2_566 1_554 89.01(11) ?
O3 Cd1 O3 2_567 1_554 180.0 ?
O2 Cd2 O2 . 2_556 180.0 ?
O2 Cd2 N1 . 1_545 85.06(12) y
O2 Cd2 N1 2_556 1_545 94.94(12) ?
O2 Cd2 N1 . 2_566 94.94(12) ?
O2 Cd2 N1 2_556 2_566 85.06(12) ?
N1 Cd2 N1 1_545 2_566 180.0000(10) ?
O2 Cd2 O4 . 2_556 87.87(12) y
O2 Cd2 O4 2_556 2_556 92.13(12) y
N1 Cd2 O4 1_545 2_556 94.08(12) y
N1 Cd2 O4 2_566 2_556 85.92(12) y
O2 Cd2 O4 . . 92.13(12) ?
O2 Cd2 O4 2_556 . 87.87(12) ?
N1 Cd2 O4 1_545 . 85.92(12) ?
N1 Cd2 O4 2_566 . 94.08(12) ?
O4 Cd2 O4 2_556 . 180.0 ?
C6 O1 Cd1 . . 132.5(3) ?
C6 O2 Cd2 . . 130.6(3) ?
N4 O3 Cd1 . 1_556 118.5(2) ?
Cd2 O4 H4B . . 109.5 ?
Cd2 O4 H4C . . 120.1 ?
H4B O4 H4C . . 130.4 ?
N2 N1 Cd1 . . 122.0(3) ?
N2 N1 Cd2 . 1_565 117.2(3) ?
Cd1 N1 Cd2 . 1_565 119.53(15) ?
N3 N2 N1 . . 178.2(5) ?
O3 N4 C1 . . 120.0(4) ?
O3 N4 C5 . . 118.9(4) ?
C1 N4 C5 . . 121.2(4) ?
N4 C1 C2 . . 120.9(4) ?
N4 C1 H1A . . 119.5 ?
C2 C1 H1A . . 119.5 ?
C1 C2 C3 . . 119.4(4) ?
C1 C2 H2A . . 120.3 ?
C3 C2 H2A . . 120.3 ?
C2 C3 C4 . . 118.0(4) ?
C2 C3 C6 . . 120.9(4) ?
C4 C3 C6 . . 121.1(4) ?
C5 C4 C3 . . 120.4(4) ?
C5 C4 H4A . . 119.8 ?
C3 C4 H4A . . 119.8 ?
N4 C5 C4 . . 119.9(4) ?
N4 C5 H5A . . 120.0 ?
C4 C5 H5A . . 120.0 ?
O1 C6 O2 . . 127.4(4) ?
O1 C6 C3 . . 117.1(4) ?
O2 C6 C3 . . 115.5(4) ?

loop_
_geom_bond_atom_site_label_1
_geom_bond_atom_site_label_2
_geom_bond_site_symmetry_2
_geom_bond_distance
_geom_bond_publ_flag
Cd1 N1 . 2.259(3) y
Cd1 N1 2_566 2.259(3) ?
Cd1 O1 . 2.289(3) y
Cd1 O1 2_566 2.289(3) ?
Cd1 O3 2_567 2.370(3) y
Cd1 O3 1_554 2.370(3) ?
Cd2 O2 . 2.242(3) y
Cd2 O2 2_556 2.242(3) ?
Cd2 N1 1_545 2.284(3) y
Cd2 N1 2_566 2.284(3) ?
Cd2 O4 2_556 2.363(3) ?
Cd2 O4 . 2.363(3) y
O1 C6 . 1.252(5) ?
O2 C6 . 1.257(5) ?
O3 N4 . 1.332(5) ?
O3 Cd1 1_556 2.370(3) ?
O4 H4B . 0.8300 ?
O4 H4C . 0.9000 ?
N1 N2 . 1.201(5) ?
N1 Cd2 1_565 2.284(3) ?
N2 N3 . 1.137(6) ?
N4 C1 . 1.347(6) ?
N4 C5 . 1.349(6) ?
C1 C2 . 1.369(6) ?
C1 H1A . 0.9400 ?
C2 C3 . 1.397(6) ?
C2 H2A . 0.9400 ?
C3 C4 . 1.401(6) ?
C3 C6 . 1.507(6) ?
C4 C5 . 1.365(6) ?
C4 H4A . 0.9400 ?
C5 H5A . 0.9400 ?

loop_
_geom_hbond_atom_site_label_D
_geom_hbond_atom_site_label_H
_geom_hbond_atom_site_label_A
_geom_hbond_site_symmetry_A
_geom_hbond_distance_DH
_geom_hbond_distance_HA
_geom_hbond_distance_DA
_geom_hbond_angle_DHA
_geom_hbond_publ_flag
O4 H4C N3 2_666 0.90 2.36 3.239(7) 167 y
O4 H4B O3 2_667 0.83 2.05 2.716(4) 137 y

loop_
_geom_torsion_atom_site_label_1
_geom_torsion_atom_site_label_2
_geom_torsion_atom_site_label_3
_geom_torsion_atom_site_label_4
_geom_torsion_site_symmetry_1
_geom_torsion_site_symmetry_4
_geom_torsion
N1 Cd1 O1 C6 . . 141.5(4)
N1 Cd1 O1 C6 2_566 . -38.5(4)
O3 Cd1 O1 C6 2_567 . 51.2(4)
O3 Cd1 O1 C6 1_554 . -128.8(4)
N1 Cd2 O2 C6 1_545 . 136.6(4)
N1 Cd2 O2 C6 2_566 . -43.4(4)
O4 Cd2 O2 C6 2_556 . -129.1(4)
O4 Cd2 O2 C6 . . 50.9(4)
O1 Cd1 N1 N2 . . 17.4(4)
O1 Cd1 N1 N2 2_566 . -162.6(4)
O3 Cd1 N1 N2 2_567 . 106.4(4)
O3 Cd1 N1 N2 1_554 . -73.6(4)
O1 Cd1 N1 Cd2 . 1_565 -176.10(19)
O1 Cd1 N1 Cd2 2_566 1_565 3.90(19)
O3 Cd1 N1 Cd2 2_567 1_565 -87.11(18)
O3 Cd1 N1 Cd2 1_554 1_565 92.89(18)
Cd1 O3 N4 C1 1_556 . 103.7(4)
Cd1 O3 N4 C5 1_556 . -76.7(4)
O3 N4 C1 C2 . . -177.8(4)
C5 N4 C1 C2 . . 2.5(6)
N4 C1 C2 C3 . . 0.8(6)
C1 C2 C3 C4 . . -3.5(6)
C1 C2 C3 C6 . . 174.4(4)
C2 C3 C4 C5 . . 2.9(6)
C6 C3 C4 C5 . . -174.9(4)
O3 N4 C5 C4 . . 177.2(4)
C1 N4 C5 C4 . . -3.1(6)
C3 C4 C5 N4 . . 0.3(7)
Cd1 O1 C6 O2 . . 38.1(7)
Cd1 O1 C6 C3 . . -140.8(3)
Cd2 O2 C6 O1 . . 15.1(7)
Cd2 O2 C6 C3 . . -166.0(3)
C2 C3 C6 O1 . . 9.4(6)
C4 C3 C6 O1 . . -172.8(4)
C2 C3 C6 O2 . . -169.6(4)
C4 C3 C6 O2 . . 8.1(6)
